data_4026008
loop_
_publ_author_name
'Claudia J. Exner'
'Sylvain Laclef'
'Florent Poli'
'Maris Turks'
'Pierre Vogel'

_publ_section_title
;
 Total Asymmetric Syntheses of \b-Hydroxy-\d-lactones via Umpolung with
 Sulfur Dioxide
;
_journal_name_full 'Journal of Organic Chemistry'
_journal_page_first 840
_journal_page_last 845
_journal_paper_doi 10.1021/jo102035d
_journal_volume 76
_journal_year 2011
_chemical_absolute_configuration syn
_chemical_formula_moiety 'C9 H16 O3'
_chemical_formula_sum 'C9 H16 O3'
_chemical_formula_weight 172.22
_chemical_name_systematic
; 
 ? 
;
_space_group_IT_number 4
_symmetry_cell_setting monoclinic
_symmetry_space_group_name_Hall 'P 2yb'
_symmetry_space_group_name_H-M 'P 1 21 1'
_atom_sites_solution_hydrogens geom
_atom_sites_solution_primary direct
_atom_sites_solution_secondary difmap
_audit_creation_method SHELXL-97
_cell_angle_alpha 90.00
_cell_angle_beta 101.32(4)
_cell_angle_gamma 90.00
_cell_formula_units_Z 2
_cell_length_a 4.730(2)
_cell_length_b 11.618(4)
_cell_length_c 8.805(4)
_cell_measurement_reflns_used 1230
_cell_measurement_temperature 140(2)
_cell_measurement_theta_max 26.0466
_cell_measurement_theta_min 2.9480
_cell_volume 474.4(3)
_computing_cell_refinement
; 
CrysAlisPro, Oxford Diffraction Ltd., 
Version 1.171.33.41 (release 06-05-2009 CrysAlis171 .NET) 
(compiled May  6 2009,17:20:42) 
;
_computing_data_collection
; 
CrysAlisPro, Oxford Diffraction Ltd., 
Version 1.171.33.41 (release 06-05-2009 CrysAlis171 .NET) 
(compiled May  6 2009,17:20:42) 
;
_computing_data_reduction
; 
CrysAlisPro, Oxford Diffraction Ltd., 
Version 1.171.33.41 (release 06-05-2009 CrysAlis171 .NET) 
(compiled May  6 2009,17:20:42) 
;
_computing_molecular_graphics 'Bruker SHELXTL'
_computing_publication_material 'Bruker SHELXTL'
_computing_structure_refinement 'SHELXL-97 (Sheldrick, 1997)'
_computing_structure_solution 'SHELXS-97 (Sheldrick, 1990)'
_diffrn_ambient_temperature 140(2)
_diffrn_detector_area_resol_mean 8.2812
_diffrn_measured_fraction_theta_full 0.992
_diffrn_measured_fraction_theta_max 0.992
_diffrn_measurement_device_type 'Oxford Diffraction, KM4/Sapphire CCD'
_diffrn_measurement_method 'phi and omega scans'
_diffrn_radiation_monochromator graphite
_diffrn_radiation_source 'fine-focus sealed tube'
_diffrn_radiation_type MoK\a
_diffrn_radiation_wavelength 0.71073
_diffrn_reflns_av_R_equivalents 0.0511
_diffrn_reflns_av_sigmaI/netI 0.0752
_diffrn_reflns_limit_h_max 5
_diffrn_reflns_limit_h_min -4
_diffrn_reflns_limit_k_max 13
_diffrn_reflns_limit_k_min -10
_diffrn_reflns_limit_l_max 10
_diffrn_reflns_limit_l_min -10
_diffrn_reflns_number 2792
_diffrn_reflns_theta_full 24.98
_diffrn_reflns_theta_max 24.98
_diffrn_reflns_theta_min 2.94
_exptl_absorpt_coefficient_mu 0.089
_exptl_absorpt_correction_T_max 1.00000
_exptl_absorpt_correction_T_min 0.33297
_exptl_absorpt_correction_type multi-scan
_exptl_absorpt_process_details
; 
CrysAlisPro, Oxford Diffraction Ltd., 
Version 1.171.33.41 (release 06-05-2009 CrysAlis171 .NET) 
(compiled May  6 2009,17:20:42) 
empirical absorption correction using spherical harmonics, 
 implemented in SCALE3 ABSPACK scaling algorithm. 
;
_exptl_crystal_colour orange
_exptl_crystal_density_diffrn 1.206
_exptl_crystal_description prismatic
_exptl_crystal_F_000 188
_exptl_crystal_size_max 0.23
_exptl_crystal_size_mid 0.16
_exptl_crystal_size_min 0.11
_refine_diff_density_max 0.244
_refine_diff_density_min -0.228
_refine_diff_density_rms 0.055
_refine_ls_abs_structure_details 'Flack H D (1983), Acta Cryst. A39, 876-881'
_refine_ls_abs_structure_Flack 1(2)
_refine_ls_extinction_method none
_refine_ls_goodness_of_fit_ref 1.027
_refine_ls_hydrogen_treatment constr
_refine_ls_matrix_type full
_refine_ls_number_parameters 109
_refine_ls_number_reflns 1399
_refine_ls_number_restraints 1
_refine_ls_restrained_S_all 1.026
_refine_ls_R_factor_all 0.0796
_refine_ls_R_factor_gt 0.0582
_refine_ls_shift/su_max 0.000
_refine_ls_shift/su_mean 0.000
_refine_ls_structure_factor_coef Fsqd
_refine_ls_weighting_details 'calc w=1/[\s^2^(Fo^2^)+(0.0644P)^2^+0.0000P] where P=(Fo^2^+2Fc^2^)/3'
_refine_ls_weighting_scheme calc
_refine_ls_wR_factor_gt 0.1188
_refine_ls_wR_factor_ref 0.1253
_reflns_number_gt 1076
_reflns_number_total 1399
_reflns_threshold_expression >2sigma(I)
_cod_data_source_file jo102035d_si_001.cif
_cod_data_source_block ce732
_cod_original_sg_symbol_H-M 'P 21'
_cod_database_code 4026008

loop_
_symmetry_equiv_pos_as_xyz
'x, y, z'
'-x, y+1/2, -z'

loop_
_atom_site_label
_atom_site_type_symbol
_atom_site_fract_x
_atom_site_fract_y
_atom_site_fract_z
_atom_site_U_iso_or_equiv
_atom_site_adp_type
_atom_site_occupancy
_atom_site_symmetry_multiplicity
_atom_site_calc_flag
_atom_site_refinement_flags
O1 O 0.8869(5) 0.5305(2) 0.6412(3) 0.0276(6) Uani 1 1 d .
O2 O 0.5919(5) 0.3044(2) 0.4810(3) 0.0315(7) Uani 1 1 d .
H2 H 0.5600 0.2347 0.4965 0.047 Uiso 1 1 calc R
O3 O 0.5859(5) 0.5863(2) 0.4295(3) 0.0316(7) Uani 1 1 d .
C1 C 1.1363(8) 0.4573(3) 0.7046(4) 0.0252(9) Uani 1 1 d .
H1 H 1.2975 0.4800 0.6524 0.030 Uiso 1 1 calc R
C2 C 1.0628(8) 0.3319(3) 0.6629(4) 0.0263(9) Uani 1 1 d .
H2A H 1.2515 0.2920 0.6666 0.032 Uiso 1 1 calc R
C3 C 0.8958(7) 0.3217(3) 0.4917(4) 0.0259(9) Uani 1 1 d .
H3 H 0.9772 0.2568 0.4391 0.031 Uiso 1 1 calc R
C4 C 0.9138(8) 0.4327(3) 0.4028(4) 0.0245(9) Uani 1 1 d .
H4 H 1.1225 0.4517 0.4114 0.029 Uiso 1 1 calc R
C5 C 0.7830(7) 0.5241(3) 0.4889(4) 0.0231(9) Uani 1 1 d .
C6 C 1.2269(9) 0.4870(3) 0.8739(5) 0.0351(11) Uani 1 1 d .
H6A H 1.3819 0.4337 0.9222 0.042 Uiso 1 1 calc R
H6B H 1.0609 0.4754 0.9254 0.042 Uiso 1 1 calc R
C7 C 1.3337(10) 0.6095(4) 0.9013(6) 0.0483(12) Uani 1 1 d .
H7A H 1.1785 0.6630 0.8582 0.072 Uiso 1 1 calc R
H7B H 1.4982 0.6217 0.8507 0.072 Uiso 1 1 calc R
H7C H 1.3936 0.6231 1.0129 0.072 Uiso 1 1 calc R
C8 C 0.9167(8) 0.2689(4) 0.7787(5) 0.0347(10) Uani 1 1 d .
H8A H 0.7444 0.3115 0.7919 0.052 Uiso 1 1 calc R
H8B H 1.0507 0.2633 0.8786 0.052 Uiso 1 1 calc R
H8C H 0.8613 0.1914 0.7399 0.052 Uiso 1 1 calc R
C9 C 0.7783(9) 0.4276(4) 0.2326(5) 0.0352(10) Uani 1 1 d .
H9A H 0.7932 0.5032 0.1855 0.053 Uiso 1 1 calc R
H9B H 0.5748 0.4061 0.2206 0.053 Uiso 1 1 calc R
H9C H 0.8791 0.3702 0.1814 0.053 Uiso 1 1 calc R

loop_
_atom_site_aniso_label
_atom_site_aniso_U_11
_atom_site_aniso_U_22
_atom_site_aniso_U_33
_atom_site_aniso_U_23
_atom_site_aniso_U_13
_atom_site_aniso_U_12
O1 0.0177(14) 0.0313(14) 0.0343(16) -0.0006(13) 0.0059(11) 0.0053(12)
O2 0.0141(13) 0.0293(15) 0.0516(18) 0.0042(13) 0.0077(12) -0.0033(11)
O3 0.0216(15) 0.0273(14) 0.0451(16) 0.0020(13) 0.0043(12) 0.0039(13)
C1 0.0144(19) 0.033(2) 0.030(2) 0.0062(17) 0.0080(16) 0.0060(17)
C2 0.0157(19) 0.033(2) 0.031(2) 0.0028(18) 0.0065(16) 0.0030(17)
C3 0.0129(18) 0.025(2) 0.040(2) -0.0032(19) 0.0058(16) 0.0000(17)
C4 0.0174(19) 0.027(2) 0.031(2) -0.0036(18) 0.0080(17) -0.0034(17)
C5 0.017(2) 0.0219(19) 0.032(2) 0.0062(19) 0.0093(17) -0.0029(19)
C6 0.024(2) 0.042(3) 0.039(3) 0.0014(19) 0.0076(19) 0.0056(18)
C7 0.048(3) 0.047(3) 0.048(3) -0.010(2) 0.004(2) 0.003(2)
C8 0.027(2) 0.039(2) 0.038(2) 0.006(2) 0.0066(19) -0.0037(19)
C9 0.032(2) 0.034(2) 0.041(3) 0.002(2) 0.011(2) 0.0010(19)

loop_
_atom_type_symbol
_atom_type_description
_atom_type_scat_dispersion_real
_atom_type_scat_dispersion_imag
_atom_type_scat_source
C C 0.0033 0.0016 'International Tables Vol C Tables 4.2.6.8 and 6.1.1.4'
H H 0.0000 0.0000 'International Tables Vol C Tables 4.2.6.8 and 6.1.1.4'
O O 0.0106 0.0060 'International Tables Vol C Tables 4.2.6.8 and 6.1.1.4'

loop_
_geom_angle_atom_site_label_1
_geom_angle_atom_site_label_2
_geom_angle_atom_site_label_3
_geom_angle
C5 O1 C1 117.3(3)
C3 O2 H2 109.5
O1 C1 C6 107.1(3)
O1 C1 C2 109.4(3)
C6 C1 C2 117.6(3)
O1 C1 H1 107.4
C6 C1 H1 107.4
C2 C1 H1 107.4
C8 C2 C1 114.1(3)
C8 C2 C3 113.5(3)
C1 C2 C3 110.7(3)
C8 C2 H2A 105.9
C1 C2 H2A 105.9
C3 C2 H2A 105.9
O2 C3 C4 104.0(3)
O2 C3 C2 112.5(3)
C4 C3 C2 111.3(3)
O2 C3 H3 109.6
C4 C3 H3 109.6
C2 C3 H3 109.6
C5 C4 C9 113.0(3)
C5 C4 C3 105.6(3)
C9 C4 C3 114.9(3)
C5 C4 H4 107.7
C9 C4 H4 107.7
C3 C4 H4 107.7
O3 C5 O1 119.9(3)
O3 C5 C4 124.1(3)
O1 C5 C4 115.9(3)
C1 C6 C7 113.2(4)
C1 C6 H6A 108.9
C7 C6 H6A 108.9
C1 C6 H6B 108.9
C7 C6 H6B 108.9
H6A C6 H6B 107.7
C6 C7 H7A 109.5
C6 C7 H7B 109.5
H7A C7 H7B 109.5
C6 C7 H7C 109.5
H7A C7 H7C 109.5
H7B C7 H7C 109.5
C2 C8 H8A 109.5
C2 C8 H8B 109.5
H8A C8 H8B 109.5
C2 C8 H8C 109.5
H8A C8 H8C 109.5
H8B C8 H8C 109.5
C4 C9 H9A 109.5
C4 C9 H9B 109.5
H9A C9 H9B 109.5
C4 C9 H9C 109.5
H9A C9 H9C 109.5
H9B C9 H9C 109.5

loop_
_geom_bond_atom_site_label_1
_geom_bond_atom_site_label_2
_geom_bond_distance
O1 C5 1.337(4)
O1 C1 1.473(4)
O2 C3 1.436(4)
O2 H2 0.8400
O3 C5 1.214(4)
C1 C6 1.508(6)
C1 C2 1.526(5)
C1 H1 1.0000
C2 C8 1.526(5)
C2 C3 1.563(5)
C2 H2A 1.0000
C3 C4 1.520(5)
C3 H3 1.0000
C4 C5 1.506(5)
C4 C9 1.511(5)
C4 H4 1.0000
C6 C7 1.514(6)
C6 H6A 0.9900
C6 H6B 0.9900
C7 H7A 0.9800
C7 H7B 0.9800
C7 H7C 0.9800
C8 H8A 0.9800
C8 H8B 0.9800
C8 H8C 0.9800
C9 H9A 0.9800
C9 H9B 0.9800
C9 H9C 0.9800

loop_
_geom_hbond_atom_site_label_D
_geom_hbond_atom_site_label_H
_geom_hbond_atom_site_label_A
_geom_hbond_distance_DH
_geom_hbond_distance_HA
_geom_hbond_distance_DA
_geom_hbond_angle_DHA
_geom_hbond_site_symmetry_A
O2 H2 O3 0.84 2.01 2.830(4) 164.0 2_646

loop_
_geom_torsion_atom_site_label_1
_geom_torsion_atom_site_label_2
_geom_torsion_atom_site_label_3
_geom_torsion_atom_site_label_4
_geom_torsion
C5 O1 C1 C6 175.4(3)
C5 O1 C1 C2 -56.1(4)
O1 C1 C2 C8 -87.4(4)
C6 C1 C2 C8 35.1(4)
O1 C1 C2 C3 42.1(4)
C6 C1 C2 C3 164.5(3)
C8 C2 C3 O2 27.0(4)
C1 C2 C3 O2 -102.8(3)
C8 C2 C3 C4 143.2(3)
C1 C2 C3 C4 13.4(4)
O2 C3 C4 C5 62.0(3)
C2 C3 C4 C5 -59.4(4)
O2 C3 C4 C9 -63.2(4)
C2 C3 C4 C9 175.4(3)
C1 O1 C5 O3 -176.7(3)
C1 O1 C5 C4 6.5(4)
C9 C4 C5 O3 1.2(5)
C3 C4 C5 O3 -125.2(4)
C9 C4 C5 O1 177.8(3)
C3 C4 C5 O1 51.4(4)
O1 C1 C6 C7 -64.3(4)
C2 C1 C6 C7 172.1(3)
